data_7213997
loop_
_publ_author_name
'Woodall, Christopher H.'
'Brayshaw, Simon K.'
'Schiffers, Stefanie'
'Allan, David R.'
'Parsons, Simon'
'Valiente, Rafael'
'Raithby, Paul R.'

_publ_section_title
;
 High-pressure crystallographic and spectroscopic studies on two molecular
 dithienylethene switches
;
_journal_issue 11
_journal_name_full CrystEngComm
_journal_page_first 2119
_journal_paper_doi 10.1039/c3ce41933a
_journal_volume 16
_journal_year 2014
_chemical_formula_moiety '2(C17 H14 F6 S2)'
_chemical_formula_sum 'C17 H14 F6 S2'
_chemical_formula_weight 396.42
_chemical_name_common DimethylthiopheneDTE
_chemical_name_systematic
;
 1,2-Bis(2,5-dimethylthiophen-3-yl) perfluorocyclopentene
;
_space_group_IT_number 14
_symmetry_cell_setting monoclinic
_symmetry_space_group_name_Hall '-P 2ybc'
_symmetry_space_group_name_H-M 'P 1 21/c 1'
_atom_sites_solution_hydrogens geom
_atom_sites_solution_primary direct
_atom_sites_solution_secondary difmap
_audit_creation_method SHELXL-97
_cell_angle_alpha 90.00
_cell_angle_beta 100.443(7)
_cell_angle_gamma 90.00
_cell_formula_units_Z 8
_cell_length_a 10.3834(5)
_cell_length_b 16.0279(8)
_cell_length_c 15.0219(45)
_cell_measurement_reflns_used 2092
_cell_measurement_temperature 293
_cell_measurement_theta_max 25.6867
_cell_measurement_theta_min 3.5444
_cell_volume 2458.6(8)
_computing_cell_refinement
;
CrysAlisPro, Oxford Diffraction Ltd.,
Version 1.171.34.9 (release 08-12-2009 CrysAlis171 .NET)
(compiled Dec  8 2009,17:31:18)
;
_computing_data_collection
;
CrysAlisPro, Oxford Diffraction Ltd.,
Version 1.171.34.9 (release 08-12-2009 CrysAlis171 .NET)
(compiled Dec  8 2009,17:31:18)
;
_computing_data_reduction
;
CrysAlisPro, Oxford Diffraction Ltd.,
Version 1.171.34.9 (release 08-12-2009 CrysAlis171 .NET)
(compiled Dec  8 2009,17:31:18)
;
_computing_structure_refinement 'SHELXL-97 (Sheldrick, 1997)'
_computing_structure_solution 'SIR92 (Altomare et al., 1994)'
_diffrn_ambient_temperature 293
_diffrn_measured_fraction_theta_full 0.269
_diffrn_measured_fraction_theta_max 0.269
_diffrn_measurement_device
;
CrystalLogic Kappa (3 circle)
;
_diffrn_measurement_device_type
;
Rigaku Saturn724+ (2x2 bin mode)
;
_diffrn_measurement_method \w
_diffrn_radiation_monochromator Synchrotron
_diffrn_radiation_type synchrotron
_diffrn_radiation_wavelength 0.6889
_diffrn_reflns_av_R_equivalents 0.0616
_diffrn_reflns_av_sigmaI/netI 0.0508
_diffrn_reflns_limit_h_max 13
_diffrn_reflns_limit_h_min -12
_diffrn_reflns_limit_k_max 20
_diffrn_reflns_limit_k_min -19
_diffrn_reflns_limit_l_max 6
_diffrn_reflns_limit_l_min -6
_diffrn_reflns_number 7870
_diffrn_reflns_theta_full 25.58
_diffrn_reflns_theta_max 25.58
_diffrn_reflns_theta_min 3.54
_exptl_absorpt_coefficient_mu 0.402
_exptl_absorpt_correction_type multi-scan
_exptl_absorpt_process_details
;
CrysAlisPro, Oxford Diffraction Ltd.,
Version 1.171.34.9 (release 08-12-2009 CrysAlis171 .NET)
(compiled Dec  8 2009,17:31:18)
Empirical absorption correction using spherical harmonics,
 implemented in SCALE3 ABSPACK scaling algorithm.
;
_exptl_crystal_colour colourless
_exptl_crystal_density_diffrn 2.142
_exptl_crystal_density_method 'not measured'
_exptl_crystal_description block
_exptl_crystal_F_000 1616
_exptl_crystal_size_max 0.12
_exptl_crystal_size_mid 0.11
_exptl_crystal_size_min 0.10
_refine_diff_density_max 0.468
_refine_diff_density_min -0.408
_refine_diff_density_rms 0.054
_refine_ls_extinction_method none
_refine_ls_goodness_of_fit_ref 1.017
_refine_ls_hydrogen_treatment constr
_refine_ls_matrix_type full
_refine_ls_number_parameters 229
_refine_ls_number_reflns 1359
_refine_ls_number_restraints 85
_refine_ls_restrained_S_all 0.988
_refine_ls_R_factor_all 0.0718
_refine_ls_R_factor_gt 0.0525
_refine_ls_shift/su_max 0.000
_refine_ls_shift/su_mean 0.000
_refine_ls_structure_factor_coef Fsqd
_refine_ls_weighting_details 'calc w=1/[\s^2^(Fo^2^)+(0.0538P)^2^+1.4525P] where P=(Fo^2^+2Fc^2^)/3'
_refine_ls_weighting_scheme calc
_refine_ls_wR_factor_gt 0.1281
_refine_ls_wR_factor_ref 0.1458
_reflns_number_gt 1060
_reflns_number_total 1359
_reflns_threshold_expression >2sigma(I)
_cod_data_source_file c3ce41933a.txt
_cod_data_source_block 9.80GPaDimethylthiopheneDTE
_cod_depositor_comments
;
The following automatic conversions were performed:

'_symmetry_cell_setting' value 'Monoclinic' changed to 'monoclinic'
according to
/usr/data/users/saulius/automatic-downloads/current/RSC/lib/dictionaries/cif_core.dic
dictionary named 'cif_core.dic' version 2.4.2 from 2011-04-26.

Automatic conversion script
Id: cif_fix_values 2281 2013-09-26 08:29:07Z andrius 
;
_cod_original_cell_volume 2458.6(7)
_cod_database_code 7213997

loop_
_symmetry_equiv_pos_as_xyz
'x, y, z'
'-x, y+1/2, -z+1/2'
'-x, -y, -z'
'x, -y-1/2, z-1/2'

loop_
_atom_site_label
_atom_site_type_symbol
_atom_site_fract_x
_atom_site_fract_y
_atom_site_fract_z
_atom_site_U_iso_or_equiv
_atom_site_adp_type
_atom_site_occupancy
_atom_site_symmetry_multiplicity
_atom_site_calc_flag
_atom_site_refinement_flags
C1 C 0.0107(5) 0.4124(3) 0.2123(10) 0.0088(13) Uiso 1 1 d D
C2 C 0.0100(5) 0.3249(3) 0.1776(10) 0.0111(13) Uiso 1 1 d D
C3 C -0.0176(5) 0.2740(3) 0.2608(10) 0.0096(13) Uiso 1 1 d D
C4 C -0.0800(6) 0.3344(4) 0.3129(11) 0.0171(17) Uiso 1 1 d D
C5 C -0.0236(5) 0.4165(3) 0.2943(10) 0.0084(13) Uiso 1 1 d D
C11 C -0.1507(6) 0.5739(3) 0.1845(13) 0.0134(14) Uiso 1 1 d D
H11A H -0.1898 0.5232 0.2009 0.020 Uiso 1 1 calc R
H11B H -0.2133 0.6041 0.1414 0.020 Uiso 1 1 calc R
H11C H -0.1242 0.6075 0.2375 0.020 Uiso 1 1 calc R
C12 C -0.0339(6) 0.5535(3) 0.1435(11) 0.0115(13) Uiso 1 1 d D
C13 C 0.0390(6) 0.4811(3) 0.1559(10) 0.0135(14) Uiso 1 1 d D
C14 C 0.1407(5) 0.4780(3) 0.1050(11) 0.0112(13) Uiso 1 1 d D
H14 H 0.1990 0.4337 0.1072 0.013 Uiso 1 1 calc R
C15 C 0.1445(6) 0.5459(3) 0.0529(11) 0.0133(14) Uiso 1 1 d D
C16 C 0.2335(6) 0.5605(3) -0.0132(12) 0.0149(14) Uiso 1 1 d D
H16A H 0.2992 0.5177 -0.0066 0.022 Uiso 1 1 calc R
H16B H 0.2749 0.6140 -0.0018 0.022 Uiso 1 1 calc R
H16C H 0.1838 0.5593 -0.0736 0.022 Uiso 1 1 calc R
C31 C 0.1847(6) 0.5642(4) 0.3251(13) 0.0146(14) Uiso 1 1 d D
H31A H 0.2453 0.5226 0.3530 0.022 Uiso 1 1 calc R
H31B H 0.2204 0.6187 0.3405 0.022 Uiso 1 1 calc R
H31C H 0.1697 0.5573 0.2606 0.022 Uiso 1 1 calc R
C32 C 0.0574(6) 0.5551(3) 0.3584(12) 0.0127(14) Uiso 1 1 d D
C33 C -0.0259(5) 0.4878(3) 0.3517(11) 0.0115(13) Uiso 1 1 d D
C34 C -0.1230(5) 0.4959(3) 0.4063(11) 0.0128(14) Uiso 1 1 d D
H34 H -0.1841 0.4545 0.4111 0.015 Uiso 1 1 calc R
C35 C -0.1186(6) 0.5693(3) 0.4508(11) 0.0152(14) Uiso 1 1 d D
C36 C -0.2006(6) 0.5999(4) 0.5163(13) 0.0181(15) Uiso 1 1 d D
H36A H -0.2584 0.5562 0.5282 0.027 Uiso 1 1 calc R
H36B H -0.2512 0.6471 0.4909 0.027 Uiso 1 1 calc R
H36C H -0.1448 0.6160 0.5717 0.027 Uiso 1 1 calc R
C51 C 0.4841(5) 0.8309(3) 0.2933(10) 0.0077(13) Uiso 1 1 d D
C52 C 0.4758(5) 0.9179(3) 0.3266(10) 0.0132(14) Uiso 1 1 d D
C53 C 0.4956(5) 0.9713(3) 0.2448(10) 0.0106(14) Uiso 1 1 d D
C54 C 0.5693(6) 0.9144(4) 0.1938(11) 0.0184(17) Uiso 1 1 d D
C55 C 0.5191(5) 0.8295(3) 0.2116(10) 0.0082(13) Uiso 1 1 d D
C61 C 0.6606(6) 0.6730(3) 0.3042(12) 0.0145(14) Uiso 1 1 d D
H61A H 0.6316 0.6437 0.2484 0.022 Uiso 1 1 calc R
H61B H 0.7250 0.6401 0.3428 0.022 Uiso 1 1 calc R
H61C H 0.6985 0.7254 0.2918 0.022 Uiso 1 1 calc R
C62 C 0.5461(6) 0.6883(3) 0.3503(11) 0.0133(14) Uiso 1 1 d D
C63 C 0.4677(6) 0.7585(3) 0.3484(12) 0.0131(14) Uiso 1 1 d D
C64 C 0.3756(6) 0.7520(3) 0.4062(11) 0.0143(14) Uiso 1 1 d D
H64 H 0.3155 0.7936 0.4127 0.017 Uiso 1 1 calc R
C65 C 0.3841(6) 0.6798(3) 0.4505(11) 0.0148(14) Uiso 1 1 d D
C66 C 0.3037(6) 0.6482(4) 0.5179(12) 0.0210(16) Uiso 1 1 d D
H66A H 0.3555 0.6500 0.5777 0.031 Uiso 1 1 calc R
H66B H 0.2769 0.5918 0.5032 0.031 Uiso 1 1 calc R
H66C H 0.2277 0.6828 0.5157 0.031 Uiso 1 1 calc R
C81 C 0.3270(6) 0.6805(3) 0.1593(13) 0.0123(14) Uiso 1 1 d D
H81A H 0.3314 0.6998 0.2203 0.019 Uiso 1 1 calc R
H81B H 0.3068 0.6220 0.1561 0.019 Uiso 1 1 calc R
H81C H 0.2599 0.7106 0.1197 0.019 Uiso 1 1 calc R
C82 C 0.4549(6) 0.6945(3) 0.1311(12) 0.0115(14) Uiso 1 1 d D
C83 C 0.5331(6) 0.7633(3) 0.1508(12) 0.0105(13) Uiso 1 1 d D
C84 C 0.6390(6) 0.7644(3) 0.1016(11) 0.0130(14) Uiso 1 1 d D
H84 H 0.6987 0.8081 0.1054 0.016 Uiso 1 1 calc R
C85 C 0.6446(6) 0.6976(3) 0.0498(11) 0.0117(13) Uiso 1 1 d D
C86 C 0.7413(6) 0.6819(3) -0.0099(12) 0.0148(14) Uiso 1 1 d D
H86A H 0.7003 0.6900 -0.0719 0.022 Uiso 1 1 calc R
H86B H 0.7729 0.6256 -0.0017 0.022 Uiso 1 1 calc R
H86C H 0.8134 0.7199 0.0052 0.022 Uiso 1 1 calc R
F1 F 0.1249(3) 0.30228(19) 0.1548(8) 0.0173(9) Uiso 1 1 d D
F2 F -0.0833(4) 0.3093(2) 0.1036(8) 0.0231(10) Uiso 1 1 d D
F3 F 0.0965(4) 0.2482(2) 0.3090(8) 0.0249(10) Uiso 1 1 d D
F4 F -0.0928(4) 0.2070(2) 0.2367(8) 0.0219(9) Uiso 1 1 d D
F5 F -0.0590(4) 0.3118(2) 0.4018(9) 0.0241(11) Uiso 1 1 d D
F6 F -0.2128(3) 0.33600(19) 0.2851(7) 0.0164(9) Uiso 1 1 d D
F7 F 0.5682(4) 0.9382(2) 0.3987(8) 0.0233(10) Uiso 1 1 d D
F8 F 0.3585(3) 0.9349(2) 0.3494(8) 0.0204(9) Uiso 1 1 d D
F9 F 0.5602(3) 1.0421(2) 0.2699(8) 0.0206(9) Uiso 1 1 d D
F10 F 0.3792(3) 0.9908(2) 0.1934(8) 0.0211(9) Uiso 1 1 d D
F11 F 0.7004(3) 0.91648(19) 0.2277(7) 0.0160(8) Uiso 1 1 d D
F12 F 0.5550(4) 0.9356(2) 0.1034(9) 0.0216(11) Uiso 1 1 d D
S1 S 0.02547(14) 0.61627(8) 0.0686(3) 0.016(4) Uani 1 1 d D
S2 S 0.00577(15) 0.62969(8) 0.4245(4) 0.019(4) Uani 1 1 d D
S3 S 0.50230(15) 0.61718(8) 0.4224(4) 0.023(4) Uani 1 1 d D
S4 S 0.51897(14) 0.62970(8) 0.0599(4) 0.019(4) Uani 1 1 d D

loop_
_atom_site_aniso_label
_atom_site_aniso_U_11
_atom_site_aniso_U_22
_atom_site_aniso_U_33
_atom_site_aniso_U_23
_atom_site_aniso_U_13
_atom_site_aniso_U_12
S1 0.0115(7) 0.0119(7) 0.024(13) 0.0043(17) 0.002(2) 0.0004(5)
S2 0.0147(8) 0.0106(7) 0.033(13) -0.0033(16) 0.005(2) 0.0009(5)
S3 0.0163(8) 0.0121(7) 0.043(13) 0.0011(17) 0.009(2) -0.0006(5)
S4 0.0124(8) 0.0114(7) 0.034(13) -0.0040(16) 0.005(2) -0.0007(5)

loop_
_atom_type_symbol
_atom_type_description
_atom_type_scat_dispersion_real
_atom_type_scat_dispersion_imag
_atom_type_scat_source
C C 0.0029 0.0015 'International Tables Vol C Tables 4.2.6.8 and 6.1.1.4'
H H 0.0000 0.0000 'International Tables Vol C Tables 4.2.6.8 and 6.1.1.4'
F F 0.0165 0.0096 'International Tables Vol C Tables 4.2.6.8 and 6.1.1.4'
S S 0.1188 0.1164 'International Tables Vol C Tables 4.2.6.8 and 6.1.1.4'

loop_
_geom_angle_atom_site_label_1
_geom_angle_atom_site_label_2
_geom_angle_atom_site_label_3
_geom_angle
C5 C1 C13 127.9(7)
C5 C1 C2 112.3(7)
C13 C1 C2 119.7(10)
F1 C2 F2 106.0(9)
F1 C2 C1 113.1(4)
F2 C2 C1 114.5(6)
F1 C2 C3 111.2(7)
F2 C2 C3 110.5(6)
C1 C2 C3 101.6(9)
F3 C3 F4 108.4(5)
F3 C3 C4 110.4(10)
F4 C3 C4 112.3(6)
F3 C3 C2 108.8(6)
F4 C3 C2 112.7(10)
C4 C3 C2 104.2(7)
F5 C4 F6 106.1(8)
F5 C4 C3 109.9(8)
F6 C4 C3 111.7(9)
F5 C4 C5 114.8(10)
F6 C4 C5 109.7(7)
C3 C4 C5 104.9(8)
C1 C5 C33 128.7(7)
C1 C5 C4 107.9(9)
C33 C5 C4 122.9(11)
C13 C12 C11 126.6(9)
C13 C12 S1 109.3(7)
C11 C12 S1 124.1(6)
C12 C13 C14 113.7(8)
C12 C13 C1 123.5(8)
C14 C13 C1 122.7(5)
C15 C14 C13 113.0(6)
C14 C15 C16 126.9(6)
C14 C15 S1 110.6(7)
C16 C15 S1 122.4(6)
C33 C32 C31 129.2(8)
C33 C32 S2 109.5(7)
C31 C32 S2 120.9(5)
C32 C33 C34 112.9(8)
C32 C33 C5 126.2(9)
C34 C33 C5 120.8(6)
C35 C34 C33 113.8(6)
C34 C35 C36 129.8(6)
C34 C35 S2 109.7(7)
C36 C35 S2 120.5(5)
C55 C51 C63 125.9(8)
C55 C51 C52 111.4(8)
C63 C51 C52 122.4(12)
F8 C52 F7 106.8(10)
F8 C52 C51 112.6(5)
F7 C52 C51 114.8(7)
F8 C52 C53 110.2(7)
F7 C52 C53 109.1(6)
C51 C52 C53 103.2(9)
F9 C53 F10 108.5(5)
F9 C53 C54 112.7(5)
F10 C53 C54 109.8(10)
F9 C53 C52 112.3(10)
F10 C53 C52 110.5(6)
C54 C53 C52 103.0(7)
F11 C54 F12 106.4(8)
F11 C54 C53 111.4(9)
F12 C54 C53 112.5(8)
F11 C54 C55 108.1(7)
F12 C54 C55 114.8(10)
C53 C54 C55 103.7(8)
C51 C55 C83 132.5(8)
C51 C55 C54 108.0(9)
C83 C55 C54 118.9(11)
C63 C62 C61 129.4(9)
C63 C62 S3 109.6(8)
C61 C62 S3 120.9(5)
C62 C63 C64 112.9(9)
C62 C63 C51 122.0(10)
C64 C63 C51 125.0(6)
C65 C64 C63 112.5(6)
C64 C65 C66 129.2(6)
C64 C65 S3 112.0(8)
C66 C65 S3 118.8(5)
C83 C82 C81 126.0(9)
C83 C82 S4 110.0(7)
C81 C82 S4 123.8(6)
C82 C83 C55 127.8(9)
C82 C83 C84 112.3(9)
C55 C83 C84 119.9(6)
C85 C84 C83 114.2(6)
C84 C85 C86 126.5(6)
C84 C85 S4 110.0(7)
C86 C85 S4 123.4(6)
C12 S1 C15 93.3(4)
C32 S2 C35 93.9(4)
C62 S3 C65 93.0(4)
C82 S4 C85 93.3(4)

loop_
_geom_bond_atom_site_label_1
_geom_bond_atom_site_label_2
_geom_bond_distance
C1 C5 1.344(16)
C1 C13 1.451(11)
C1 C2 1.497(9)
C2 F1 1.349(7)
C2 F2 1.359(13)
C2 C3 1.562(15)
C3 F3 1.337(10)
C3 F4 1.338(7)
C3 C4 1.468(12)
C4 F5 1.363(16)
C4 F6 1.367(8)
C4 C5 1.488(9)
C5 C33 1.434(13)
C11 C12 1.493(11)
C12 C13 1.379(7)
C12 S1 1.706(12)
C13 C14 1.412(12)
C14 C15 1.345(12)
C15 C16 1.492(14)
C15 S1 1.721(6)
C31 C32 1.503(10)
C32 C33 1.374(7)
C32 S2 1.702(11)
C33 C34 1.417(12)
C34 C35 1.349(12)
C35 C36 1.496(14)
C35 S2 1.717(6)
C51 C55 1.341(13)
C51 C63 1.454(14)
C51 C52 1.489(9)
C52 F8 1.351(8)
C52 F7 1.350(13)
C52 C53 1.542(15)
C53 F9 1.337(7)
C53 F10 1.348(10)
C53 C54 1.489(12)
C54 F11 1.365(8)
C54 F12 1.380(17)
C54 C55 1.500(9)
C55 C83 1.425(16)
C61 C62 1.501(11)
C62 C63 1.386(7)
C62 S3 1.690(12)
C63 C64 1.407(13)
C64 C65 1.330(11)
C65 C66 1.511(14)
C65 S3 1.697(7)
C81 C82 1.483(9)
C82 C83 1.368(8)
C82 S4 1.710(12)
C83 C84 1.432(12)
C84 C85 1.331(12)
C85 C86 1.485(13)
C85 S4 1.726(5)

loop_
_geom_torsion_atom_site_label_1
_geom_torsion_atom_site_label_2
_geom_torsion_atom_site_label_3
_geom_torsion_atom_site_label_4
_geom_torsion
C5 C1 C2 F1 -125.2(10)
C13 C1 C2 F1 58.2(12)
C5 C1 C2 F2 113.3(9)
C13 C1 C2 F2 -63.4(8)
C5 C1 C2 C3 -5.9(7)
C13 C1 C2 C3 177.5(6)
F1 C2 C3 F3 25.1(9)
F2 C2 C3 F3 142.6(7)
C1 C2 C3 F3 -95.5(7)
F1 C2 C3 F4 -95.1(7)
F2 C2 C3 F4 22.4(6)
C1 C2 C3 F4 144.3(5)
F1 C2 C3 C4 142.9(8)
F2 C2 C3 C4 -99.7(7)
C1 C2 C3 C4 22.3(7)
F3 C3 C4 F5 -37.4(7)
F4 C3 C4 F5 83.7(10)
C2 C3 C4 F5 -154.0(6)
F3 C3 C4 F6 -154.8(8)
F4 C3 C4 F6 -33.7(15)
C2 C3 C4 F6 88.6(9)
F3 C3 C4 C5 86.5(10)
F4 C3 C4 C5 -152.4(10)
C2 C3 C4 C5 -30.1(10)
C13 C1 C5 C33 -8.2(13)
C2 C1 C5 C33 175.4(7)
C13 C1 C5 C4 163.4(7)
C2 C1 C5 C4 -12.9(9)
F5 C4 C5 C1 148.3(7)
F6 C4 C5 C1 -92.4(10)
C3 C4 C5 C1 27.6(11)
F5 C4 C5 C33 -39.5(10)
F6 C4 C5 C33 79.8(14)
C3 C4 C5 C33 -160.2(9)
C11 C12 C13 C14 177.3(12)
S1 C12 C13 C14 0.1(14)
C11 C12 C13 C1 0(2)
S1 C12 C13 C1 -177.1(9)
C5 C1 C13 C12 -42.4(16)
C2 C1 C13 C12 133.7(12)
C5 C1 C13 C14 140.7(11)
C2 C1 C13 C14 -43.3(13)
C12 C13 C14 C15 -1.3(15)
C1 C13 C14 C15 175.9(11)
C13 C14 C15 C16 -175.9(11)
C13 C14 C15 S1 1.9(13)
C31 C32 C33 C34 168.2(14)
S2 C32 C33 C34 -4.9(14)
C31 C32 C33 C5 -14(2)
S2 C32 C33 C5 172.8(10)
C1 C5 C33 C32 -32.5(16)
C4 C5 C33 C32 157.0(12)
C1 C5 C33 C34 145.0(10)
C4 C5 C33 C34 -25.5(15)
C32 C33 C34 C35 2.9(16)
C5 C33 C34 C35 -174.9(11)
C33 C34 C35 C36 -177.9(12)
C33 C34 C35 S2 0.5(14)
C55 C51 C52 F8 125.6(10)
C63 C51 C52 F8 -59.7(12)
C55 C51 C52 F7 -111.8(9)
C63 C51 C52 F7 62.9(9)
C55 C51 C52 C53 6.8(7)
C63 C51 C52 C53 -178.5(6)
F8 C52 C53 F9 93.6(7)
F7 C52 C53 F9 -23.4(6)
C51 C52 C53 F9 -145.9(5)
F8 C52 C53 F10 -27.6(10)
F7 C52 C53 F10 -144.6(7)
C51 C52 C53 F10 92.9(7)
F8 C52 C53 C54 -144.8(8)
F7 C52 C53 C54 98.1(7)
C51 C52 C53 C54 -24.3(7)
F9 C53 C54 F11 37.5(14)
F10 C53 C54 F11 158.5(8)
C52 C53 C54 F11 -83.8(9)
F9 C53 C54 F12 -81.9(11)
F10 C53 C54 F12 39.1(8)
C52 C53 C54 F12 156.8(6)
F9 C53 C54 C55 153.5(10)
F10 C53 C54 C55 -85.5(10)
C52 C53 C54 C55 32.2(10)
C63 C51 C55 C83 9.4(13)
C52 C51 C55 C83 -176.2(8)
C63 C51 C55 C54 -160.6(7)
C52 C51 C55 C54 13.9(8)
F11 C54 C55 C51 88.7(10)
F12 C54 C55 C51 -152.7(6)
C53 C54 C55 C51 -29.6(10)
F11 C54 C55 C83 -82.8(13)
F12 C54 C55 C83 35.8(9)
C53 C54 C55 C83 158.9(9)
C61 C62 C63 C64 -175.3(12)
S3 C62 C63 C64 0.5(14)
C61 C62 C63 C51 3(2)
S3 C62 C63 C51 179.0(10)
C55 C51 C63 C62 35.1(17)
C52 C51 C63 C62 -138.8(12)
C55 C51 C63 C64 -146.6(10)
C52 C51 C63 C64 39.5(14)
C62 C63 C64 C65 0.2(15)
C51 C63 C64 C65 -178.3(12)
C63 C64 C65 C66 -179.7(11)
C63 C64 C65 S3 -0.8(13)
C81 C82 C83 C55 9(2)
S4 C82 C83 C55 -175.8(11)
C81 C82 C83 C84 -170.3(13)
S4 C82 C83 C84 4.4(14)
C51 C55 C83 C82 39.4(19)
C54 C55 C83 C82 -151.5(13)
C51 C55 C83 C84 -140.8(10)
C54 C55 C83 C84 28.2(15)
C82 C83 C84 C85 -2.8(16)
C55 C83 C84 C85 177.4(11)
C83 C84 C85 C86 178.8(11)
C83 C84 C85 S4 -0.2(14)
C13 C12 S1 C15 0.8(10)
C11 C12 S1 C15 -176.5(11)
C14 C15 S1 C12 -1.6(10)
C16 C15 S1 C12 176.3(10)
C33 C32 S2 C35 4.4(11)
C31 C32 S2 C35 -169.4(12)
C34 C35 S2 C32 -2.8(11)
C36 C35 S2 C32 175.7(10)
C63 C62 S3 C65 -0.8(11)
C61 C62 S3 C65 175.4(11)
C64 C65 S3 C62 0.9(10)
C66 C65 S3 C62 179.9(10)
C83 C82 S4 C85 -3.9(11)
C81 C82 S4 C85 170.9(12)
C84 C85 S4 C82 2.3(10)
C86 C85 S4 C82 -176.7(11)
